data_2012852
loop_
_publ_author_name
'Linden, Anthony'
'Majchrzak, Agnieszka'
'Cavegn, Jovita'
'Mloston, Grzegorz'
'Heimgartner, Heinz'

_publ_section_title
;
 Four
 bis(1-chloro-2,2,4,4-tetramethyl-3-oxocyclobutan-1-yl)oligosulfanes
;
_journal_issue 8
_journal_name_full 'Acta Crystallographica Section C'
_journal_page_first o480
_journal_page_last o484
_journal_paper_doi 10.1107/S0108270102011319
_journal_volume 58
_journal_year 2002
_chemical_formula_moiety 'C16 H24 Cl2 O2 S4'
_chemical_formula_sum 'C16 H24 Cl2 O2 S4'
_chemical_formula_weight 447.51
_chemical_melting_point .405E-305
_chemical_name_systematic
;
1,4-bis(1-chloro-2,2,4,4-tetramethyl-3-oxocyclobutan-1-yl)tetrasulfane
;
_space_group_IT_number 2
_symmetry_cell_setting triclinic
_symmetry_space_group_name_Hall '-P 1'
_symmetry_space_group_name_H-M 'P -1'
_atom_sites_solution_hydrogens geom
_atom_sites_solution_primary direct
_atom_sites_solution_secondary difmap
_audit_creation_method SHELXL-97
_cell_angle_alpha 71.8478(5)
_cell_angle_beta 89.8055(5)
_cell_angle_gamma 73.5431(5)
_cell_formula_units_Z 4
_cell_length_a 11.13720(10)
_cell_length_b 13.08430(10)
_cell_length_c 16.3379(2)
_cell_measurement_reflns_used 39875
_cell_measurement_temperature 253.0(10)
_cell_measurement_theta_max 30.0
_cell_measurement_theta_min 2.0
_cell_volume 2160.20(4)
_computing_cell_refinement 'DENZO-SMN (Otwinowski & Minor, 1997)'
_computing_data_collection 'COLLECT (Nonius, 2000)'
_computing_data_reduction 'DENZO-SMN and SCALEPACK (Otwinowski & Minor, 1997)'
_computing_molecular_graphics 'ORTEPII (Johnson, 1976)'
_computing_publication_material 'SHELXL97 and PLATON (Spek, 2002)'
_computing_structure_refinement 'SHELXL97 (Sheldrick, 1997)'
_computing_structure_solution 'SIR92 (Altomare et al., 1994)'
_diffrn_ambient_temperature 253.0(10)
_diffrn_detector_area_resol_mean 9
_diffrn_measured_fraction_theta_full 0.996
_diffrn_measured_fraction_theta_max 0.996
_diffrn_measurement_device_type 'Nonius KappaCCD area-detector'
_diffrn_measurement_method '\f and \w scans with \k offsets'
_diffrn_radiation_monochromator 'horizontally mounted graphite crystal'
_diffrn_radiation_source 'Nonius FR591 sealed tube generator'
_diffrn_radiation_type 'Mo K\a'
_diffrn_radiation_wavelength 0.71073
_diffrn_reflns_av_R_equivalents 0.042
_diffrn_reflns_av_sigmaI/netI 0.038
_diffrn_reflns_limit_h_max 15
_diffrn_reflns_limit_h_min -15
_diffrn_reflns_limit_k_max 18
_diffrn_reflns_limit_k_min -18
_diffrn_reflns_limit_l_max 22
_diffrn_reflns_limit_l_min -22
_diffrn_reflns_number 61153
_diffrn_reflns_theta_full 30.03
_diffrn_reflns_theta_max 30.03
_diffrn_reflns_theta_min 2.16
_diffrn_standards_decay_% 0
_diffrn_standards_number 0
_exptl_absorpt_coefficient_mu 0.693
_exptl_absorpt_correction_T_max 0.936
_exptl_absorpt_correction_T_min 0.884
_exptl_absorpt_correction_type multi-scan
_exptl_absorpt_process_details '(Blessing, 1995)'
_exptl_crystal_colour colourless
_exptl_crystal_density_diffrn 1.376
_exptl_crystal_density_meas ?
_exptl_crystal_density_method 'not measured'
_exptl_crystal_description tablet
_exptl_crystal_F_000 936
_exptl_crystal_size_max 0.25
_exptl_crystal_size_mid 0.25
_exptl_crystal_size_min 0.10
_refine_diff_density_max 0.45
_refine_diff_density_min -0.56
_refine_ls_extinction_coef 0.0049(10)
_refine_ls_extinction_expression Fc^*^=kFc[1+0.001xFc^2^\l^3^/sin(2\q)]^-1/4^
_refine_ls_extinction_method 'SHELXL97 (Sheldrick, 1997)'
_refine_ls_goodness_of_fit_ref 1.045
_refine_ls_hydrogen_treatment constr
_refine_ls_matrix_type full
_refine_ls_number_parameters 450
_refine_ls_number_reflns 12596
_refine_ls_number_restraints 0
_refine_ls_restrained_S_all 1.045
_refine_ls_R_factor_all 0.065
_refine_ls_R_factor_gt 0.041
_refine_ls_shift/su_max 0.001
_refine_ls_shift/su_mean 0.000
_refine_ls_structure_factor_coef Fsqd
_refine_ls_weighting_details 'w = 1/[\s^2^(Fo^2^)+(0.0529P)^2^+0.5211P] where P=(Fo^2^+2Fc^2^)/3'
_refine_ls_weighting_scheme calc
_refine_ls_wR_factor_gt 0.102
_refine_ls_wR_factor_ref 0.114
_reflns_number_gt 9118
_reflns_number_total 12599
_reflns_threshold_expression I>2\s(I)
_cod_data_source_file bm1503.cif
_cod_data_source_block VII
_cod_depositor_comments
;
The following automatic conversions were performed:

'_exptl_crystal_density_meas' value 'not measured' was changed to '?'
- the value is perceived as not measured.

Automatic conversion script
Id: cif_fix_values 3008 2015-01-20 13:52:24Z robertas 
;
_cod_database_code 2012852
_cod_database_fobs_code 2012852

loop_
_symmetry_equiv_pos_as_xyz
'x, y, z'
'-x, -y, -z'

loop_
_atom_site_label
_atom_site_fract_x
_atom_site_fract_y
_atom_site_fract_z
_atom_site_U_iso_or_equiv
_atom_site_adp_type
_atom_site_calc_flag
_atom_site_refinement_flags
_atom_site_occupancy
_atom_site_disorder_assembly
_atom_site_disorder_group
_atom_site_type_symbol
Cl1 0.60123(4) 0.27674(4) 0.08168(4) 0.05255(13) Uani d . 1 . . Cl
Cl2 0.89837(4) -0.26835(4) 0.22743(3) 0.05085(12) Uani d . 1 . . Cl
S1 0.56483(4) 0.10689(4) 0.01143(3) 0.04517(12) Uani d . 1 . . S
S2 0.66408(5) -0.00384(4) 0.12373(4) 0.05424(14) Uani d . 1 . . S
S3 0.84544(5) 0.00729(4) 0.11382(4) 0.05064(13) Uani d . 1 . . S
S4 0.93563(4) -0.11413(4) 0.06302(3) 0.04337(12) Uani d . 1 . . S
O1 0.17854(16) 0.3565(2) 0.01191(17) 0.1224(9) Uani d . 1 . . O
O2 1.31772(15) -0.37814(19) 0.19871(14) 0.0945(7) Uani d . 1 . . O
C1 0.48584(15) 0.23044(13) 0.04065(11) 0.0343(3) Uani d . 1 . . C
C2 0.39258(17) 0.32410(15) -0.03731(12) 0.0418(4) Uani d . 1 . . C
C3 0.28888(18) 0.31110(19) 0.02201(15) 0.0580(5) Uani d . 1 . . C
C4 0.37223(18) 0.22151(17) 0.09875(13) 0.0474(4) Uani d . 1 . . C
C5 0.4078(2) 0.44162(17) -0.06262(18) 0.0703(7) Uani d . 1 . . C
H51 0.3373 0.4942 -0.1017 0.105 Uiso calc R 1 . . H
H52 0.4839 0.4419 -0.0904 0.105 Uiso calc R 1 . . H
H53 0.4118 0.4629 -0.0117 0.105 Uiso calc R 1 . . H
C6 0.3788(3) 0.2939(2) -0.11876(15) 0.0726(7) Uani d . 1 . . C
H61 0.3696 0.2196 -0.1032 0.109 Uiso calc R 1 . . H
H62 0.4521 0.2959 -0.1495 0.109 Uiso calc R 1 . . H
H63 0.3058 0.3471 -0.1550 0.109 Uiso calc R 1 . . H
C7 0.3726(3) 0.2580(3) 0.17796(18) 0.0877(9) Uani d . 1 . . C
H71 0.3933 0.3276 0.1630 0.132 Uiso calc R 1 . . H
H72 0.4340 0.2012 0.2221 0.132 Uiso calc R 1 . . H
H73 0.2909 0.2684 0.1990 0.132 Uiso calc R 1 . . H
C8 0.3372(3) 0.1111(2) 0.1199(2) 0.0826(8) Uani d . 1 . . C
H81 0.2537 0.1226 0.1380 0.124 Uiso calc R 1 . . H
H82 0.3956 0.0536 0.1656 0.124 Uiso calc R 1 . . H
H83 0.3406 0.0882 0.0693 0.124 Uiso calc R 1 . . H
C9 1.01452(15) -0.23266(13) 0.15743(10) 0.0348(3) Uani d . 1 . . C
C10 1.13192(17) -0.22354(16) 0.20647(11) 0.0425(4) Uani d . 1 . . C
C11 1.20871(18) -0.32457(18) 0.18258(13) 0.0520(5) Uani d . 1 . . C
C12 1.10139(17) -0.33522(15) 0.13192(12) 0.0424(4) Uani d . 1 . . C
C13 1.1754(2) -0.1200(2) 0.16386(17) 0.0670(6) Uani d . 1 . . C
H131 1.2586 -0.1323 0.1883 0.101 Uiso calc R 1 . . H
H132 1.1188 -0.0554 0.1738 0.101 Uiso calc R 1 . . H
H133 1.1762 -0.1074 0.1028 0.101 Uiso calc R 1 . . H
C14 1.1296(2) -0.2448(2) 0.30343(13) 0.0623(6) Uani d . 1 . . C
H141 1.1035 -0.3106 0.3295 0.094 Uiso calc R 1 . . H
H142 1.0717 -0.1810 0.3136 0.094 Uiso calc R 1 . . H
H143 1.2122 -0.2560 0.3283 0.094 Uiso calc R 1 . . H
C15 1.1186(2) -0.3129(2) 0.03568(14) 0.0623(6) Uani d . 1 . . C
H151 1.1399 -0.2438 0.0127 0.093 Uiso calc R 1 . . H
H152 1.0419 -0.3068 0.0055 0.093 Uiso calc R 1 . . H
H153 1.1850 -0.3739 0.0284 0.093 Uiso calc R 1 . . H
C16 1.0748(3) -0.44772(17) 0.16906(19) 0.0729(7) Uani d . 1 . . C
H161 1.1406 -0.5056 0.1574 0.109 Uiso calc R 1 . . H
H162 0.9958 -0.4435 0.1428 0.109 Uiso calc R 1 . . H
H163 1.0714 -0.4651 0.2304 0.109 Uiso calc R 1 . . H
Cl21 0.71636(4) 0.26896(4) 0.27609(3) 0.05166(13) Uani d . 1 . . Cl
Cl22 0.78294(4) -0.27841(4) 0.41765(3) 0.05102(12) Uani d . 1 . . Cl
S21 0.86092(4) 0.10730(4) 0.43601(3) 0.04429(12) Uani d . 1 . . S
S22 0.84084(5) -0.01087(4) 0.38475(4) 0.05559(14) Uani d . 1 . . S
S23 0.65176(5) 0.00070(4) 0.38499(4) 0.05233(13) Uani d . 1 . . S
S24 0.63673(4) -0.11695(4) 0.49701(3) 0.04265(11) Uani d . 1 . . S
O21 1.10527(14) 0.32566(15) 0.33197(12) 0.0692(4) Uani d . 1 . . O
O22 0.41045(16) -0.35990(16) 0.50155(14) 0.0829(6) Uani d . 1 . . O
C21 0.86012(15) 0.22684(13) 0.34193(10) 0.0335(3) Uani d . 1 . . C
C22 0.88989(16) 0.32241(14) 0.37163(11) 0.0388(4) Uani d . 1 . . C
C23 1.01325(17) 0.29567(15) 0.33082(12) 0.0431(4) Uani d . 1 . . C
C24 0.98270(17) 0.21408(16) 0.29156(12) 0.0426(4) Uani d . 1 . . C
C25 0.8050(2) 0.44140(16) 0.32573(17) 0.0616(6) Uani d . 1 . . C
H251 0.8398 0.4948 0.3381 0.092 Uiso calc R 1 . . H
H252 0.7228 0.4495 0.3457 0.092 Uiso calc R 1 . . H
H253 0.7991 0.4548 0.2645 0.092 Uiso calc R 1 . . H
C26 0.9064(2) 0.30321(19) 0.46888(13) 0.0551(5) Uani d . 1 . . C
H261 0.9651 0.2304 0.4970 0.083 Uiso calc R 1 . . H
H262 0.8268 0.3068 0.4924 0.083 Uiso calc R 1 . . H
H263 0.9377 0.3604 0.4781 0.083 Uiso calc R 1 . . H
C27 0.9598(3) 0.2629(3) 0.19300(14) 0.0734(7) Uani d . 1 . . C
H271 0.8985 0.3359 0.1769 0.110 Uiso calc R 1 . . H
H272 0.9293 0.2139 0.1712 0.110 Uiso calc R 1 . . H
H273 1.0371 0.2698 0.1691 0.110 Uiso calc R 1 . . H
C28 1.0834(2) 0.09960(19) 0.31916(19) 0.0715(7) Uani d . 1 . . C
H281 1.1611 0.1084 0.2969 0.107 Uiso calc R 1 . . H
H282 1.0571 0.0489 0.2968 0.107 Uiso calc R 1 . . H
H283 1.0954 0.0696 0.3812 0.107 Uiso calc R 1 . . H
C29 0.63905(15) -0.23808(13) 0.46431(11) 0.0340(3) Uani d . 1 . . C
C30 0.51717(17) -0.22879(16) 0.40883(12) 0.0439(4) Uani d . 1 . . C
C31 0.49517(17) -0.31893(16) 0.48724(14) 0.0470(4) Uani d . 1 . . C
C32 0.61360(16) -0.33608(14) 0.54180(11) 0.0377(4) Uani d . 1 . . C
C33 0.4107(2) -0.11863(19) 0.38679(18) 0.0671(6) Uani d . 1 . . C
H331 0.3349 -0.1297 0.3683 0.101 Uiso calc R 1 . . H
H332 0.4323 -0.0618 0.3412 0.101 Uiso calc R 1 . . H
H333 0.3978 -0.0951 0.4371 0.101 Uiso calc R 1 . . H
C34 0.5400(3) -0.2676(3) 0.32983(17) 0.0788(8) Uani d . 1 . . C
H341 0.6042 -0.3389 0.3455 0.118 Uiso calc R 1 . . H
H342 0.5665 -0.2130 0.2853 0.118 Uiso calc R 1 . . H
H343 0.4636 -0.2753 0.3090 0.118 Uiso calc R 1 . . H
C35 0.5875(2) -0.31263(19) 0.62719(13) 0.0536(5) Uani d . 1 . . C
H351 0.5214 -0.2432 0.6167 0.080 Uiso calc R 1 . . H
H352 0.6623 -0.3069 0.6521 0.080 Uiso calc R 1 . . H
H353 0.5625 -0.3731 0.6664 0.080 Uiso calc R 1 . . H
C36 0.7068(2) -0.45262(16) 0.55966(16) 0.0575(5) Uani d . 1 . . C
H361 0.6748 -0.5076 0.5996 0.086 Uiso calc R 1 . . H
H362 0.7858 -0.4543 0.5841 0.086 Uiso calc R 1 . . H
H363 0.7185 -0.4695 0.5065 0.086 Uiso calc R 1 . . H

loop_
_atom_site_aniso_label
_atom_site_aniso_U_11
_atom_site_aniso_U_22
_atom_site_aniso_U_33
_atom_site_aniso_U_12
_atom_site_aniso_U_13
_atom_site_aniso_U_23
Cl1 0.0469(3) 0.0473(2) 0.0673(3) -0.0135(2) -0.0153(2) -0.0240(2)
Cl2 0.0437(2) 0.0562(3) 0.0471(2) -0.0174(2) 0.0174(2) -0.0069(2)
S1 0.0414(2) 0.0395(2) 0.0580(3) -0.00590(18) 0.0044(2) -0.0260(2)
S2 0.0424(3) 0.0353(2) 0.0712(3) -0.00456(19) 0.0114(2) -0.0045(2)
S3 0.0418(2) 0.0357(2) 0.0686(3) -0.00658(19) 0.0008(2) -0.0133(2)
S4 0.0400(2) 0.0396(2) 0.0368(2) -0.00300(18) 0.00100(18) -0.00131(17)
O1 0.0365(9) 0.157(2) 0.1247(19) 0.0091(11) 0.0002(10) -0.0116(17)
O2 0.0406(8) 0.1137(16) 0.1145(16) 0.0145(9) -0.0085(9) -0.0503(13)
C1 0.0340(8) 0.0317(8) 0.0396(8) -0.0075(6) -0.0006(7) -0.0169(7)
C2 0.0409(9) 0.0379(9) 0.0442(9) -0.0079(7) -0.0094(7) -0.0131(7)
C3 0.0347(10) 0.0636(13) 0.0720(14) -0.0055(9) -0.0024(9) -0.0248(11)
C4 0.0413(9) 0.0500(10) 0.0512(11) -0.0082(8) 0.0108(8) -0.0220(9)
C5 0.0737(15) 0.0382(11) 0.0850(17) -0.0130(10) -0.0269(13) -0.0036(11)
C6 0.0919(18) 0.0664(14) 0.0528(13) -0.0107(13) -0.0253(12) -0.0212(11)
C7 0.0714(16) 0.135(3) 0.0709(16) -0.0168(17) 0.0218(13) -0.0654(18)
C8 0.0723(16) 0.0681(16) 0.114(2) -0.0333(13) 0.0504(16) -0.0277(15)
C9 0.0327(8) 0.0341(8) 0.0308(7) -0.0082(6) 0.0062(6) -0.0028(6)
C10 0.0376(9) 0.0464(10) 0.0387(9) -0.0125(7) -0.0004(7) -0.0069(7)
C11 0.0375(9) 0.0558(11) 0.0490(11) -0.0018(8) 0.0033(8) -0.0090(9)
C12 0.0417(9) 0.0359(9) 0.0420(9) -0.0055(7) 0.0079(7) -0.0077(7)
C13 0.0575(13) 0.0668(14) 0.0740(15) -0.0328(11) -0.0081(11) -0.0057(12)
C14 0.0646(14) 0.0743(15) 0.0437(11) -0.0168(11) -0.0045(10) -0.0165(10)
C15 0.0666(14) 0.0651(13) 0.0503(11) -0.0059(11) 0.0164(10) -0.0242(10)
C16 0.0795(16) 0.0354(10) 0.0953(19) -0.0125(10) 0.0229(14) -0.0137(11)
Cl21 0.0417(2) 0.0611(3) 0.0467(2) -0.0195(2) -0.01057(19) -0.0061(2)
Cl22 0.0413(2) 0.0602(3) 0.0593(3) -0.0160(2) 0.0225(2) -0.0293(2)
S21 0.0460(2) 0.0407(2) 0.0400(2) -0.01731(19) 0.00370(19) -0.00060(18)
S22 0.0479(3) 0.0388(2) 0.0826(4) -0.0179(2) 0.0207(3) -0.0189(2)
S23 0.0466(3) 0.0393(2) 0.0653(3) -0.0165(2) 0.0033(2) -0.0055(2)
S24 0.0485(3) 0.0383(2) 0.0513(3) -0.02035(19) 0.0137(2) -0.02189(19)
O21 0.0495(8) 0.0782(11) 0.0864(11) -0.0385(8) 0.0095(8) -0.0178(9)
O22 0.0601(10) 0.0906(13) 0.1084(14) -0.0508(10) 0.0003(10) -0.0210(11)
C21 0.0308(7) 0.0354(8) 0.0312(7) -0.0110(6) -0.0009(6) -0.0054(6)
C22 0.0366(8) 0.0362(8) 0.0429(9) -0.0128(7) 0.0006(7) -0.0101(7)
C23 0.0371(9) 0.0423(9) 0.0436(9) -0.0160(7) -0.0002(7) -0.0013(7)
C24 0.0381(9) 0.0477(10) 0.0413(9) -0.0154(8) 0.0110(7) -0.0113(8)
C25 0.0617(13) 0.0354(10) 0.0799(15) -0.0083(9) -0.0055(11) -0.0133(10)
C26 0.0573(12) 0.0679(13) 0.0503(11) -0.0235(10) 0.0036(9) -0.0290(10)
C27 0.0782(16) 0.109(2) 0.0406(11) -0.0441(15) 0.0206(11) -0.0205(12)
C28 0.0534(13) 0.0551(13) 0.1012(19) -0.0112(10) 0.0349(13) -0.0233(13)
C29 0.0322(8) 0.0356(8) 0.0393(8) -0.0114(6) 0.0100(6) -0.0183(7)
C30 0.0386(9) 0.0501(10) 0.0470(10) -0.0117(8) 0.0001(8) -0.0228(8)
C31 0.0389(9) 0.0474(10) 0.0641(12) -0.0190(8) 0.0055(9) -0.0255(9)
C32 0.0368(8) 0.0367(8) 0.0444(9) -0.0162(7) 0.0087(7) -0.0150(7)
C33 0.0448(11) 0.0580(13) 0.0910(17) -0.0071(10) -0.0153(11) -0.0211(12)
C34 0.0703(16) 0.121(2) 0.0684(15) -0.0312(15) 0.0041(12) -0.0609(16)
C35 0.0619(12) 0.0618(12) 0.0455(10) -0.0295(10) 0.0202(9) -0.0193(9)
C36 0.0548(12) 0.0375(10) 0.0741(14) -0.0110(9) 0.0052(11) -0.0122(9)

loop_
_atom_type_symbol
_atom_type_description
_atom_type_scat_dispersion_real
_atom_type_scat_dispersion_imag
_atom_type_scat_source
C C 0.0033 0.0016
; International Tables for Crystallography (1992).
Vol. C, Tables 4.2.6.8 and 6.1.1.4
;
H H 0.0000 0.0000
; International Tables for Crystallography (1992).
Vol. C, Tables 4.2.6.8 and 6.1.1.4
;
Cl Cl 0.1484 0.1585
; International Tables for Crystallography (1992).
Vol. C, Tables 4.2.6.8 and 6.1.1.4
;
O O 0.0106 0.0060
; International Tables for Crystallography (1992).
Vol. C, Tables 4.2.6.8 and 6.1.1.4
;
S S 0.1246 0.1234
; International Tables for Crystallography (1992).
Vol. C, Tables 4.2.6.8 and 6.1.1.4
;

loop_
_geom_angle_atom_site_label_1
_geom_angle_atom_site_label_2
_geom_angle_atom_site_label_3
_geom_angle
_geom_angle_publ_flag
C1 S1 S2 103.59(6) yes
S1 S2 S3 105.29(3) yes
S4 S3 S2 105.17(3) yes
C9 S4 S3 103.61(6) yes
C2 C1 C4 90.73(13) yes
C2 C1 Cl1 114.49(11) ?
C4 C1 Cl1 114.32(12) ?
C2 C1 S1 111.37(11) ?
C4 C1 S1 116.46(12) ?
Cl1 C1 S1 108.69(9) ?
C3 C2 C6 114.36(18) ?
C3 C2 C5 112.44(18) ?
C6 C2 C5 109.08(19) ?
C1 C2 C3 86.31(14) yes
C6 C2 C1 116.78(15) ?
C5 C2 C1 116.41(14) ?
O1 C3 C4 131.5(2) ?
O1 C3 C2 132.0(2) ?
C2 C3 C4 96.49(14) yes
C3 C4 C7 113.43(19) ?
C3 C4 C8 110.7(2) ?
C7 C4 C8 111.0(2) ?
C1 C4 C3 86.48(14) yes
C7 C4 C1 116.82(18) ?
C8 C4 C1 116.18(16) ?
C2 C5 H51 109.5 ?
C2 C5 H52 109.5 ?
H51 C5 H52 109.5 ?
C2 C5 H53 109.5 ?
H51 C5 H53 109.5 ?
H52 C5 H53 109.5 ?
C2 C6 H61 109.5 ?
C2 C6 H62 109.5 ?
H61 C6 H62 109.5 ?
C2 C6 H63 109.5 ?
H61 C6 H63 109.5 ?
H62 C6 H63 109.5 ?
C4 C7 H71 109.5 ?
C4 C7 H72 109.5 ?
H71 C7 H72 109.5 ?
C4 C7 H73 109.5 ?
H71 C7 H73 109.5 ?
H72 C7 H73 109.5 ?
C4 C8 H81 109.5 ?
C4 C8 H82 109.5 ?
H81 C8 H82 109.5 ?
C4 C8 H83 109.5 ?
H81 C8 H83 109.5 ?
H82 C8 H83 109.5 ?
C10 C9 C12 90.97(13) yes
C12 C9 Cl2 113.88(12) ?
C10 C9 Cl2 113.23(11) ?
C12 C9 S4 112.18(11) ?
C10 C9 S4 117.55(12) ?
Cl2 C9 S4 108.35(8) ?
C11 C10 C14 114.11(16) ?
C11 C10 C13 111.16(18) ?
C14 C10 C13 110.31(18) ?
C9 C10 C11 86.27(14) yes
C14 C10 C9 116.96(16) ?
C13 C10 C9 116.06(15) ?
O2 C11 C12 131.9(2) ?
O2 C11 C10 131.7(2) ?
C10 C11 C12 96.36(14) yes
C11 C12 C16 113.43(18) ?
C11 C12 C15 113.42(17) ?
C16 C12 C15 109.28(19) ?
C9 C12 C11 86.32(14) yes
C16 C12 C9 116.72(16) ?
C15 C12 C9 116.15(15) ?
C10 C13 H131 109.5 ?
C10 C13 H132 109.5 ?
H131 C13 H132 109.5 ?
C10 C13 H133 109.5 ?
H131 C13 H133 109.5 ?
H132 C13 H133 109.5 ?
C10 C14 H141 109.5 ?
C10 C14 H142 109.5 ?
H141 C14 H142 109.5 ?
C10 C14 H143 109.5 ?
H141 C14 H143 109.5 ?
H142 C14 H143 109.5 ?
C12 C15 H151 109.5 ?
C12 C15 H152 109.5 ?
H151 C15 H152 109.5 ?
C12 C15 H153 109.5 ?
H151 C15 H153 109.5 ?
H152 C15 H153 109.5 ?
C12 C16 H161 109.5 ?
C12 C16 H162 109.5 ?
H161 C16 H162 109.5 ?
C12 C16 H163 109.5 ?
H161 C16 H163 109.5 ?
H162 C16 H163 109.5 ?
C21 S21 S22 103.93(6) yes
S21 S22 S23 105.30(3) yes
S24 S23 S22 105.29(3) yes
C29 S24 S23 103.69(6) yes
C22 C21 C24 90.73(13) yes
C24 C21 Cl21 114.91(11) ?
C22 C21 Cl21 115.54(11) ?
C24 C21 S21 116.10(11) ?
C22 C21 S21 109.99(11) ?
Cl21 C21 S21 108.74(9) ?
C23 C22 C25 112.44(16) ?
C23 C22 C26 113.98(15) ?
C25 C22 C26 109.62(17) ?
C21 C22 C23 86.14(13) yes
C25 C22 C21 114.97(15) ?
C26 C22 C21 117.99(15) ?
O21 C23 C24 131.90(19) ?
O21 C23 C22 132.05(19) ?
C22 C23 C24 96.00(13) yes
C23 C24 C27 111.86(17) ?
C23 C24 C28 112.30(17) ?
C27 C24 C28 110.66(19) ?
C21 C24 C23 86.43(13) yes
C27 C24 C21 115.46(16) ?
C28 C24 C21 117.98(16) ?
C22 C25 H251 109.5 ?
C22 C25 H252 109.5 ?
H251 C25 H252 109.5 ?
C22 C25 H253 109.5 ?
H251 C25 H253 109.5 ?
H252 C25 H253 109.5 ?
C22 C26 H261 109.5 ?
C22 C26 H262 109.5 ?
H261 C26 H262 109.5 ?
C22 C26 H263 109.5 ?
H261 C26 H263 109.5 ?
H262 C26 H263 109.5 ?
C24 C27 H271 109.5 ?
C24 C27 H272 109.5 ?
H271 C27 H272 109.5 ?
C24 C27 H273 109.5 ?
H271 C27 H273 109.5 ?
H272 C27 H273 109.5 ?
C24 C28 H281 109.5 ?
C24 C28 H282 109.5 ?
H281 C28 H282 109.5 ?
C24 C28 H283 109.5 ?
H281 C28 H283 109.5 ?
H282 C28 H283 109.5 ?
C30 C29 C32 90.69(13) yes
C32 C29 Cl22 114.56(11) ?
C30 C29 Cl22 114.38(11) ?
C32 C29 S24 111.46(11) ?
C30 C29 S24 116.68(11) ?
Cl22 C29 S24 108.37(9) ?
C31 C30 C34 112.67(19) ?
C31 C30 C33 112.08(18) ?
C34 C30 C33 110.45(19) ?
C29 C30 C31 86.44(13) yes
C34 C30 C29 116.14(16) ?
C33 C30 C29 117.03(15) ?
O22 C31 C32 132.2(2) ?
O22 C31 C30 131.61(19) ?
C30 C31 C32 96.12(14) yes
C31 C32 C36 112.84(15) ?
C31 C32 C35 113.31(16) ?
C36 C32 C35 109.50(17) ?
C29 C32 C31 86.63(13) yes
C36 C32 C29 116.09(15) ?
C35 C32 C29 116.88(14) ?
C30 C33 H331 109.5 ?
C30 C33 H332 109.5 ?
H331 C33 H332 109.5 ?
C30 C33 H333 109.5 ?
H331 C33 H333 109.5 ?
H332 C33 H333 109.5 ?
C30 C34 H341 109.5 ?
C30 C34 H342 109.5 ?
H341 C34 H342 109.5 ?
C30 C34 H343 109.5 ?
H341 C34 H343 109.5 ?
H342 C34 H343 109.5 ?
C32 C35 H351 109.5 ?
C32 C35 H352 109.5 ?
H351 C35 H352 109.5 ?
C32 C35 H353 109.5 ?
H351 C35 H353 109.5 ?
H352 C35 H353 109.5 ?
C32 C36 H361 109.5 ?
C32 C36 H362 109.5 ?
H361 C36 H362 109.5 ?
C32 C36 H363 109.5 ?
H361 C36 H363 109.5 ?
H362 C36 H363 109.5 ?

loop_
_geom_bond_atom_site_label_1
_geom_bond_atom_site_label_2
_geom_bond_site_symmetry_2
_geom_bond_distance
_geom_bond_publ_flag
Cl1 C1 . 1.7799(16) yes
Cl2 C9 . 1.7885(16) yes
S1 C1 . 1.8131(16) yes
S1 S2 . 2.0341(7) yes
S2 S3 . 2.0680(7) yes
S3 S4 . 2.0332(7) yes
S4 C9 . 1.8174(16) yes
O1 C3 . 1.190(3) ?
O2 C11 . 1.200(2) ?
C1 C2 . 1.587(2) yes
C1 C4 . 1.588(3) yes
C2 C3 . 1.518(3) ?
C2 C6 . 1.521(3) ?
C2 C5 . 1.522(3) ?
C3 C4 . 1.511(3) ?
C4 C7 . 1.513(3) ?
C4 C8 . 1.538(3) ?
C5 H51 . 0.9600 ?
C5 H52 . 0.9600 ?
C5 H53 . 0.9600 ?
C6 H61 . 0.9600 ?
C6 H62 . 0.9600 ?
C6 H63 . 0.9600 ?
C7 H71 . 0.9600 ?
C7 H72 . 0.9600 ?
C7 H73 . 0.9600 ?
C8 H81 . 0.9600 ?
C8 H82 . 0.9600 ?
C8 H83 . 0.9600 ?
C9 C10 . 1.588(2) yes
C9 C12 . 1.588(2) yes
C10 C11 . 1.520(3) ?
C10 C14 . 1.522(3) ?
C10 C13 . 1.528(3) ?
C11 C12 . 1.518(3) ?
C12 C16 . 1.520(3) ?
C12 C15 . 1.529(3) ?
C13 H131 . 0.9600 ?
C13 H132 . 0.9600 ?
C13 H133 . 0.9600 ?
C14 H141 . 0.9600 ?
C14 H142 . 0.9600 ?
C14 H143 . 0.9600 ?
C15 H151 . 0.9600 ?
C15 H152 . 0.9600 ?
C15 H153 . 0.9600 ?
C16 H161 . 0.9600 ?
C16 H162 . 0.9600 ?
C16 H163 . 0.9600 ?
Cl21 C21 . 1.7796(16) yes
Cl22 C29 . 1.7863(16) yes
S21 C21 . 1.8176(16) yes
S21 S22 . 2.0361(7) yes
S22 S23 . 2.0681(7) yes
S23 S24 . 2.0336(7) yes
S24 C29 . 1.8172(16) yes
O21 C23 . 1.199(2) ?
O22 C31 . 1.200(2) ?
C21 C22 . 1.588(2) yes
C21 C24 . 1.587(2) yes
C22 C23 . 1.524(3) ?
C22 C25 . 1.524(3) ?
C22 C26 . 1.532(3) ?
C23 C24 . 1.517(3) ?
C24 C27 . 1.528(3) ?
C24 C28 . 1.528(3) ?
C25 H251 . 0.9600 ?
C25 H252 . 0.9600 ?
C25 H253 . 0.9600 ?
C26 H261 . 0.9600 ?
C26 H262 . 0.9600 ?
C26 H263 . 0.9600 ?
C27 H271 . 0.9600 ?
C27 H272 . 0.9600 ?
C27 H273 . 0.9600 ?
C28 H281 . 0.9600 ?
C28 H282 . 0.9600 ?
C28 H283 . 0.9600 ?
C29 C30 . 1.589(2) yes
C29 C32 . 1.587(2) yes
C30 C31 . 1.521(3) ?
C30 C34 . 1.523(3) ?
C30 C33 . 1.525(3) ?
C31 C32 . 1.517(2) ?
C32 C36 . 1.522(3) ?
C32 C35 . 1.529(3) ?
C33 H331 . 0.9600 ?
C33 H332 . 0.9600 ?
C33 H333 . 0.9600 ?
C34 H341 . 0.9600 ?
C34 H342 . 0.9600 ?
C34 H343 . 0.9600 ?
C35 H351 . 0.9600 ?
C35 H352 . 0.9600 ?
C35 H353 . 0.9600 ?
C36 H361 . 0.9600 ?
C36 H362 . 0.9600 ?
C36 H363 . 0.9600 ?

loop_
_geom_torsion_atom_site_label_1
_geom_torsion_atom_site_label_2
_geom_torsion_atom_site_label_3
_geom_torsion_atom_site_label_4
_geom_torsion
_geom_torsion_publ_flag
C1 S1 S2 S3 -99.07(6) yes
S1 S2 S3 S4 -92.44(3) yes
S2 S3 S4 C9 -96.10(6) yes
S2 S1 C1 C2 -174.87(10) ?
S2 S1 C1 C4 -72.75(12) ?
S2 S1 C1 Cl1 58.09(9) ?
C4 C1 C2 C3 0.09(14) ?
Cl1 C1 C2 C3 -117.19(13) ?
S1 C1 C2 C3 119.00(13) ?
C4 C1 C2 C6 -115.4(2) ?
Cl1 C1 C2 C6 127.32(18) ?
S1 C1 C2 C6 3.5(2) ?
C4 C1 C2 C5 113.35(19) ?
Cl1 C1 C2 C5 -3.9(2) ?
S1 C1 C2 C5 -127.73(18) ?
C6 C2 C3 O1 -62.6(4) ?
C5 C2 C3 O1 62.5(4) ?
C1 C2 C3 O1 179.6(3) ?
C6 C2 C3 C4 117.70(18) ?
C5 C2 C3 C4 -117.19(17) ?
C1 C2 C3 C4 -0.10(14) ?
O1 C3 C4 C7 -61.8(4) ?
C2 C3 C4 C7 117.9(2) ?
O1 C3 C4 C8 63.7(4) ?
C2 C3 C4 C8 -116.61(18) ?
O1 C3 C4 C1 -179.6(3) ?
C2 C3 C4 C1 0.10(14) ?
C2 C1 C4 C3 -0.09(14) ?
Cl1 C1 C4 C3 117.34(14) ?
S1 C1 C4 C3 -114.51(14) ?
C2 C1 C4 C7 -114.6(2) ?
Cl1 C1 C4 C7 2.8(2) ?
S1 C1 C4 C7 130.95(19) ?
C2 C1 C4 C8 111.3(2) ?
Cl1 C1 C4 C8 -131.25(19) ?
S1 C1 C4 C8 -3.1(2) ?
S3 S4 C9 C12 -175.16(11) ?
S3 S4 C9 C10 -71.66(13) ?
S3 S4 C9 Cl2 58.26(9) ?
C12 C9 C10 C11 -1.88(13) ?
Cl2 C9 C10 C11 114.73(13) ?
S4 C9 C10 C11 -117.65(13) ?
C12 C9 C10 C14 -117.10(18) ?
Cl2 C9 C10 C14 -0.5(2) ?
S4 C9 C10 C14 127.13(16) ?
C12 C9 C10 C13 109.89(18) ?
Cl2 C9 C10 C13 -133.50(17) ?
S4 C9 C10 C13 -5.9(2) ?
C14 C10 C11 O2 -59.9(3) ?
C13 C10 C11 O2 65.7(3) ?
C9 C10 C11 O2 -177.8(3) ?
C14 C10 C11 C12 119.92(18) ?
C13 C10 C11 C12 -114.56(17) ?
C9 C10 C11 C12 1.98(14) ?
O2 C11 C12 C16 60.2(3) ?
C10 C11 C12 C16 -119.57(18) ?
O2 C11 C12 C15 -65.2(3) ?
C10 C11 C12 C15 114.99(17) ?
O2 C11 C12 C9 177.8(3) ?
C10 C11 C12 C9 -1.98(14) ?
C10 C9 C12 C11 1.88(13) ?
Cl2 C9 C12 C11 -114.16(13) ?
S4 C9 C12 C11 122.31(13) ?
C10 C9 C12 C16 116.32(19) ?
Cl2 C9 C12 C16 0.3(2) ?
S4 C9 C12 C16 -123.25(18) ?
C10 C9 C12 C15 -112.46(18) ?
Cl2 C9 C12 C15 131.50(16) ?
S4 C9 C12 C15 8.0(2) ?
C21 S21 S22 S23 -98.25(6) yes
S21 S22 S23 S24 -94.27(3) yes
S22 S23 S24 C29 -96.40(6) yes
S22 S21 C21 C24 -72.78(12) ?
S22 S21 C21 C22 -173.93(10) ?
S22 S21 C21 Cl21 58.64(9) ?
C24 C21 C22 C23 -6.18(12) ?
Cl21 C21 C22 C23 -124.41(12) ?
S21 C21 C22 C23 112.04(12) ?
C24 C21 C22 C25 106.81(18) ?
Cl21 C21 C22 C25 -11.4(2) ?
S21 C21 C22 C25 -134.97(16) ?
C24 C21 C22 C26 -121.35(16) ?
Cl21 C21 C22 C26 120.42(15) ?
S21 C21 C22 C26 -3.13(19) ?
C25 C22 C23 O21 73.5(3) ?
C26 C22 C23 O21 -52.1(3) ?
C21 C22 C23 O21 -171.1(2) ?
C25 C22 C23 C24 -108.95(17) ?
C26 C22 C23 C24 125.50(16) ?
C21 C22 C23 C24 6.50(13) ?
O21 C23 C24 C27 -72.9(3) ?
C22 C23 C24 C27 109.53(17) ?
O21 C23 C24 C28 52.2(3) ?
C22 C23 C24 C28 -125.35(17) ?
O21 C23 C24 C21 171.1(2) ?
C22 C23 C24 C21 -6.51(13) ?
C22 C21 C24 C23 6.21(12) ?
Cl21 C21 C24 C23 124.98(12) ?
S21 C21 C24 C23 -106.56(13) ?
C22 C21 C24 C27 -106.34(18) ?
Cl21 C21 C24 C27 12.4(2) ?
S21 C21 C24 C27 140.90(17) ?
C22 C21 C24 C28 119.61(19) ?
Cl21 C21 C24 C28 -121.61(18) ?
S21 C21 C24 C28 6.8(2) ?
S23 S24 C29 C32 -173.96(10) ?
S23 S24 C29 C30 -71.72(13) ?
S23 S24 C29 Cl22 59.09(9) ?
C32 C29 C30 C31 2.59(12) ?
Cl22 C29 C30 C31 120.10(13) ?
S24 C29 C30 C31 -111.96(13) ?
C32 C29 C30 C34 -111.0(2) ?
Cl22 C29 C30 C34 6.5(2) ?
S24 C29 C30 C34 134.48(18) ?
C32 C29 C30 C33 115.61(19) ?
Cl22 C29 C30 C33 -126.88(18) ?
S24 C29 C30 C33 1.1(2) ?
C34 C30 C31 O22 -67.7(3) ?
C33 C30 C31 O22 57.6(3) ?
C29 C30 C31 O22 175.4(2) ?
C34 C30 C31 C32 114.17(18) ?
C33 C30 C31 C32 -120.51(16) ?
C29 C30 C31 C32 -2.73(13) ?
O22 C31 C32 C36 67.7(3) ?
C30 C31 C32 C36 -114.22(17) ?
O22 C31 C32 C35 -57.5(3) ?
C30 C31 C32 C35 120.62(16) ?
O22 C31 C32 C29 -175.4(2) ?
C30 C31 C32 C29 2.73(13) ?
C30 C29 C32 C31 -2.60(13) ?
Cl22 C29 C32 C31 -119.95(12) ?
S24 C29 C32 C31 116.56(12) ?
C30 C29 C32 C36 111.23(16) ?
Cl22 C29 C32 C36 -6.1(2) ?
S24 C29 C32 C36 -129.61(15) ?
C30 C29 C32 C35 -117.09(16) ?
Cl22 C29 C32 C35 125.56(15) ?
S24 C29 C32 C35 2.06(19) ?

loop_
_cod_related_entry_id
_cod_related_entry_database
_cod_related_entry_code
1 ChemSpider 9125601
